data_7029543
loop_
_publ_author_name
'Neil, Emily R.'
'Funk, Alexander M.'
'Yufit, Dmitry S.'
'Parker, David'

_publ_section_title
;
 Synthesis, stereocontrol and structural studies of highly luminescent
 chiral tris-amidepyridyl-triazacyclononane lanthanide complexes.
;
_journal_issue 14
_journal_name_full 'Dalton transactions (Cambridge, England : 2003)'
_journal_page_first 5490
_journal_page_last 5504
_journal_paper_doi 10.1039/c3dt53000k
_journal_volume 43
_journal_year 2014
_chemical_absolute_configuration ad
_chemical_formula_moiety 'C51 H57 N9 O3 Yb1, 3(C F3 O3 S)'
_chemical_formula_sum 'C54 H57 F9 N9 O12 S3 Yb'
_chemical_formula_weight 1464.30
_chemical_name_systematic
;
 ? 
;
_space_group_crystal_system trigonal
_space_group_IT_number 146
_space_group_name_Hall 'R 3'
_space_group_name_H-M_alt 'R 3'
_symmetry_space_group_name_Hall 'R 3'
_symmetry_space_group_name_H-M 'R 3 :H'
_atom_sites_solution_hydrogens geom
_atom_sites_solution_primary heavy
_atom_sites_solution_secondary difmap
_audit_creation_date 2013-02-14
_audit_creation_method
;
  Olex2 1.2-beta
  (compiled Dec  5 2012 16:20:19, GUI svn.r4385)
;
_cell_angle_alpha 90.00
_cell_angle_beta 90.00
_cell_angle_gamma 120.00
_cell_formula_units_Z 3
_cell_length_a 21.836(2)
_cell_length_b 21.836(2)
_cell_length_c 11.1868(17)
_cell_measurement_reflns_used 5425
_cell_measurement_temperature 120
_cell_measurement_theta_max 0.00
_cell_measurement_theta_min 0.00
_cell_volume 4619.4(9)
_computing_cell_refinement 'SAINT v6.45A (Bruker, 2003)'
_computing_data_collection 'SMART v5.625 (Bruker, 2001)'
_computing_data_reduction 'SAINT v6.45A (Bruker, 2003)'
_computing_molecular_graphics
;
O. V. Dolomanov, L. J. Bourhis, R. J. Gildea, J. A. K. Howard and H. Puschmann,
OLEX2: a complete structure solution, refinement and analysis program.
J. Appl. Cryst. (2009). 42, 339-341.
;
_computing_publication_material
;
O. V. Dolomanov, L. J. Bourhis, R. J. Gildea, J. A. K. Howard and H. Puschmann,
OLEX2: a complete structure solution, refinement and analysis program.
J. Appl. Cryst. (2009). 42, 339-341.
;
_computing_structure_refinement
;
XH, G.M. Sheldrick, Acta Cryst.
(2008). A64, 112-122
;
_computing_structure_solution
;
XS, G.M. Sheldrick, Acta Cryst.
(2008). A64, 112-122
;
_diffrn_ambient_temperature 120
_diffrn_detector 'CCD area detector'
_diffrn_detector_area_resol_mean 5.6
_diffrn_detector_type 'Bruker SMART CCD 6000 area detector'
_diffrn_measured_fraction_theta_full 1.000
_diffrn_measured_fraction_theta_max 1.000
_diffrn_measurement_device 'three-circle diffractometer'
_diffrn_measurement_device_type 'Bruker SMART CCD 6000 area detector'
_diffrn_measurement_method '\w scans'
_diffrn_radiation_monochromator graphite
_diffrn_radiation_probe x-ray
_diffrn_radiation_type MoK\a
_diffrn_radiation_wavelength 0.71073
_diffrn_radiation_xray_symbol K-L~3~
_diffrn_reflns_av_R_equivalents 0.0398
_diffrn_reflns_av_unetI/netI 0.0367
_diffrn_reflns_limit_h_max 31
_diffrn_reflns_limit_h_min -31
_diffrn_reflns_limit_k_max 31
_diffrn_reflns_limit_k_min -31
_diffrn_reflns_limit_l_max 16
_diffrn_reflns_limit_l_min -16
_diffrn_reflns_number 65596
_diffrn_reflns_theta_full 28.98
_diffrn_reflns_theta_max 31.03
_diffrn_reflns_theta_min 1.08
_diffrn_source 'sealed X-ray tube'
_diffrn_source_current 35.0
_diffrn_source_power 1.75
_diffrn_source_target Mo
_diffrn_source_type 'sealed X-ray tube'
_diffrn_source_voltage 50.0
_exptl_absorpt_coefficient_mu 1.713
_exptl_absorpt_correction_T_max 0.7769
_exptl_absorpt_correction_T_min 0.1508
_exptl_absorpt_correction_type multi-scan
_exptl_absorpt_process_details
;
SADABS-2006/1 (Bruker,2006) was used for absorption correction.
R(int) was 0.0847 before and 0.0366 after correction.
The Ratio of minimum to maximum transmission is 0.1941.
The \l/2 correction factor is 0.0015.
;
_exptl_crystal_colour 'clear light colourless'
_exptl_crystal_colour_lustre clear
_exptl_crystal_colour_modifier light
_exptl_crystal_colour_primary colourless
_exptl_crystal_density_diffrn 1.579
_exptl_crystal_density_method 'not measured'
_exptl_crystal_description shard
_exptl_crystal_F_000 2217
_exptl_crystal_size_max 0.2
_exptl_crystal_size_mid 0.2
_exptl_crystal_size_min 0.14
_refine_diff_density_max 1.197
_refine_diff_density_min -1.011
_refine_diff_density_rms 0.113
_refine_ls_abs_structure_details 'Flack H D (1983), Acta Cryst. A39, 876-881'
_refine_ls_abs_structure_Flack -0.018(11)
_refine_ls_extinction_method none
_refine_ls_goodness_of_fit_ref 1.053
_refine_ls_hydrogen_treatment constr
_refine_ls_matrix_type full
_refine_ls_number_parameters 251
_refine_ls_number_reflns 5472
_refine_ls_number_restraints 32
_refine_ls_restrained_S_all 1.053
_refine_ls_R_factor_all 0.0442
_refine_ls_R_factor_gt 0.0437
_refine_ls_shift/su_max 0.017
_refine_ls_shift/su_mean 0.001
_refine_ls_structure_factor_coef Fsqd
_refine_ls_weighting_details 'calc w=1/[\s^2^(Fo^2^)+(0.0800P)^2^+9.2000P] where P=(Fo^2^+2Fc^2^)/3'
_refine_ls_weighting_scheme calc
_refine_ls_wR_factor_gt 0.1116
_refine_ls_wR_factor_ref 0.1123
_reflns_number_gt 5432
_reflns_number_total 5472
_reflns_threshold_expression >2sigma(I)
_cod_data_source_file c3dt53000k2.cif
_cod_data_source_block S_[YbL1]_13srv030
_cod_original_cell_volume 4619.5(10)
_cod_database_code 7029543
_olex2_refinement_description
;
1. Fixed Uiso
 At 1.2 times of:
  H16 of C16, H15 of C15, H14 of C14, H13 of C13, H12 of C12, H10 of C10,
  {H3A,H3B} of C3, {H2A,H2B} of C2, H7 of C7, H6 of C6, H5 of C5, {H1A,H1B} of
  C1, H3 of N3
 At 1.5 times of:
  {H17A,H17B,H17C} of C17
2. Restrained distances
 S1B-O2 \~ S1A-O2 \~ S1B-O4B \~ S1A-O4A \~ S1A-O3A \~ S1B-O3B
 with sigma of 0.01
 S1B-C1SB \~ S1A-C1SA
 with sigma of 0.01
 F3A-C1SB \~ F3B-C1SA \~ F2A-C1SB \~ F2B-C1SA \~ F1B-C1SB \~ F1A-C1SA
 with sigma of 0.01
3. Uiso/Uaniso restraints and constraints
Uiso(F1B) = Uiso(F1A) = Uiso(F2A) = Uiso(F2B) = Uiso(F3B) = Uiso(F3A)
Uiso(O4A) = Uiso(O3B) = Uiso(O3A) = Uiso(O4B)
4. Others
 Fixed Sof: S1B(0.5) F1B(0.5) F2B(0.5) F3B(0.5) O3B(0.5) O4B(0.5) C1SB(0.5)
 O4A(0.5) O3A(0.5) S1A(0.5) C1SA(0.5) F3A(0.5) F2A(0.5) F1A(0.5)
5.a Ternary CH refined with riding coordinates:
 C10(H10)
5.b Secondary CH2 refined with riding coordinates:
 C1(H1A,H1B), C2(H2A,H2B), C3(H3A,H3B)
5.c Aromatic/amide H refined with riding coordinates:
 N3(H3), C5(H5), C6(H6), C7(H7), C12(H12), C13(H13), C14(H14), C15(H15),
 C16(H16)
5.d Idealised Me refined as rotating group:
 C17(H17A,H17B,H17C)
;

loop_
_space_group_symop_id
_space_group_symop_operation_xyz
1 'x, y, z'
2 '-y, x-y, z'
3 '-x+y, -x, z'
4 'x+2/3, y+1/3, z+1/3'
5 '-y+2/3, x-y+1/3, z+1/3'
6 '-x+y+2/3, -x+1/3, z+1/3'
7 'x+1/3, y+2/3, z+2/3'
8 '-y+1/3, x-y+2/3, z+2/3'
9 '-x+y+1/3, -x+2/3, z+2/3'

loop_
_atom_site_label
_atom_site_type_symbol
_atom_site_fract_x
_atom_site_fract_y
_atom_site_fract_z
_atom_site_U_iso_or_equiv
_atom_site_adp_type
_atom_site_occupancy
_atom_site_symmetry_multiplicity
_atom_site_calc_flag
_atom_site_refinement_flags
_atom_site_disorder_assembly
_atom_site_disorder_group
Yb1 Yb 0.0000 0.0000 0.778810(11) 0.02901(9) Uani 1 3 d S . .
O1 O 0.08824(19) 0.01687(19) 0.6416(3) 0.0369(7) Uani 1 1 d . . .
N1 N 0.0142(2) 0.0826(2) 0.9537(4) 0.0371(8) Uani 1 1 d . . .
N2 N 0.1024(2) 0.1225(2) 0.7685(4) 0.0333(8) Uani 1 1 d . . .
N3 N 0.1976(2) 0.0777(3) 0.5622(4) 0.0428(10) Uani 1 1 d . . .
H3 H 0.2359 0.1179 0.5566 0.051 Uiso 1 1 calc R . .
C1 C -0.0570(3) 0.0547(3) 1.0091(5) 0.0448(12) Uani 1 1 d . . .
H1A H -0.0884 0.0587 0.9522 0.054 Uiso 1 1 calc R . .
H1B H -0.0530 0.0833 1.0783 0.054 Uiso 1 1 calc R . .
C2 C -0.0887(3) -0.0218(3) 1.0473(5) 0.0447(11) Uani 1 1 d . . .
H2A H -0.0652 -0.0237 1.1197 0.054 Uiso 1 1 calc R . .
H2B H -0.1383 -0.0404 1.0661 0.054 Uiso 1 1 calc R . .
C3 C 0.0376(4) 0.1534(3) 0.9036(7) 0.0411(13) Uani 1 1 d . . .
H3A H 0.0484 0.1872 0.9677 0.049 Uiso 1 1 calc R . .
H3B H 0.0003 0.1523 0.8550 0.049 Uiso 1 1 calc R . .
C4 C 0.1021(3) 0.1750(3) 0.8287(5) 0.0378(10) Uani 1 1 d . . .
C5 C 0.1564(3) 0.2449(3) 0.8176(6) 0.0453(12) Uani 1 1 d . . .
H5 H 0.1562 0.2805 0.8626 0.054 Uiso 1 1 calc R . .
C6 C 0.2103(3) 0.2599(3) 0.7390(6) 0.0520(14) Uani 1 1 d . . .
H6 H 0.2470 0.3062 0.7298 0.062 Uiso 1 1 calc R . .
C7 C 0.2102(3) 0.2061(3) 0.6731(6) 0.0467(12) Uani 1 1 d . . .
H7 H 0.2458 0.2155 0.6183 0.056 Uiso 1 1 calc R . .
C8 C 0.1548(3) 0.1377(3) 0.6920(6) 0.0354(11) Uani 1 1 d . . .
C9 C 0.1453(3) 0.0726(3) 0.6282(5) 0.0356(9) Uani 1 1 d . . .
C10 C 0.1919(3) 0.0158(3) 0.4975(5) 0.0470(12) Uani 1 1 d . . .
H10 H 0.1436 -0.0141 0.4681 0.056 Uiso 1 1 calc R . .
C11 C 0.2133(3) -0.0270(3) 0.5773(5) 0.0456(12) Uani 1 1 d . . .
C12 C 0.2565(3) 0.0010(4) 0.6771(6) 0.0505(13) Uani 1 1 d . . .
H12 H 0.2718 0.0475 0.6994 0.061 Uiso 1 1 calc R . .
C13 C 0.2772(4) -0.0389(4) 0.7441(6) 0.0539(14) Uani 1 1 d . . .
H13 H 0.3056 -0.0196 0.8112 0.065 Uiso 1 1 calc R . .
C14 C 0.2552(4) -0.1080(4) 0.7101(7) 0.0582(16) Uani 1 1 d . . .
H14 H 0.2687 -0.1353 0.7544 0.070 Uiso 1 1 calc R . .
C15 C 0.2130(4) -0.1360(4) 0.6101(7) 0.0589(16) Uani 1 1 d . . .
H15 H 0.1988 -0.1820 0.5866 0.071 Uiso 1 1 calc R . .
C16 C 0.1917(4) -0.0958(4) 0.5442(6) 0.0540(14) Uani 1 1 d . . .
H16 H 0.1628 -0.1153 0.4776 0.065 Uiso 1 1 calc R . .
C17 C 0.2468(6) 0.0504(5) 0.3847(6) 0.074(3) Uani 1 1 d . . .
H17A H 0.2275 0.0690 0.3275 0.110 Uiso 1 1 calc R . .
H17B H 0.2535 0.0145 0.3474 0.110 Uiso 1 1 calc R . .
H17C H 0.2914 0.0878 0.4131 0.110 Uiso 1 1 calc R . .
S1B S 0.40468(18) 0.2224(2) 0.5447(3) 0.0525(9) Uiso 0.50 1 d PD A 2
F1B F 0.3750(8) 0.3274(9) 0.5913(15) 0.0910(14) Uiso 0.50 1 d PD A 2
F2B F 0.4148(8) 0.3262(8) 0.7317(10) 0.0910(14) Uiso 0.50 1 d PD A 1
F3B F 0.4735(7) 0.3796(7) 0.5660(12) 0.0910(14) Uiso 0.50 1 d PD A 1
O2 O 0.3394(2) 0.1849(3) 0.6105(5) 0.0701(15) Uani 1 1 d D . .
O3B O 0.3958(7) 0.2250(7) 0.4182(7) 0.0642(13) Uiso 0.50 1 d PD A 2
O4B O 0.4647(5) 0.2176(7) 0.5823(10) 0.0642(13) Uiso 0.50 1 d PD A 2
C1SB C 0.4262(6) 0.3103(7) 0.6019(10) 0.062(4) Uiso 0.50 1 d PD A 2
O4A O 0.4647(5) 0.2413(7) 0.6095(10) 0.0642(13) Uiso 0.50 1 d PD A 1
O3A O 0.4018(7) 0.2479(7) 0.4308(7) 0.0642(13) Uiso 0.50 1 d PD A 1
S1A S 0.40381(16) 0.2415(2) 0.5590(3) 0.0452(7) Uiso 0.50 1 d PD A 1
C1SA C 0.4147(6) 0.3255(7) 0.6129(10) 0.056(3) Uiso 0.50 1 d PD A 1
F3A F 0.4840(7) 0.3615(7) 0.5481(12) 0.0910(14) Uiso 0.50 1 d PD A 2
F2A F 0.4425(8) 0.3252(8) 0.7177(10) 0.0910(14) Uiso 0.50 1 d PD A 2
F1A F 0.3593(8) 0.3303(10) 0.5736(15) 0.0910(14) Uiso 0.50 1 d PD A 1

loop_
_atom_site_aniso_label
_atom_site_aniso_U_11
_atom_site_aniso_U_22
_atom_site_aniso_U_33
_atom_site_aniso_U_23
_atom_site_aniso_U_13
_atom_site_aniso_U_12
Yb1 0.02216(9) 0.02216(9) 0.04272(15) 0.000 0.000 0.01108(5)
O1 0.0297(16) 0.0297(16) 0.0483(19) -0.0021(14) 0.0002(14) 0.0126(13)
N1 0.033(2) 0.0319(19) 0.046(2) -0.0043(16) 0.0013(16) 0.0164(17)
N2 0.0256(17) 0.0270(17) 0.044(2) -0.0027(15) -0.0019(15) 0.0104(14)
N3 0.030(2) 0.039(2) 0.053(3) -0.0054(19) 0.0069(18) 0.0124(17)
C1 0.041(3) 0.045(3) 0.052(3) -0.004(2) 0.008(2) 0.023(2)
C2 0.040(3) 0.042(3) 0.047(3) 0.001(2) 0.008(2) 0.017(2)
C3 0.042(3) 0.028(2) 0.055(3) -0.008(2) 0.004(3) 0.018(2)
C4 0.037(2) 0.026(2) 0.048(3) -0.0061(18) -0.004(2) 0.0138(18)
C5 0.050(3) 0.024(2) 0.054(3) -0.005(2) -0.007(2) 0.014(2)
C6 0.043(3) 0.031(2) 0.068(4) 0.003(2) 0.002(3) 0.008(2)
C7 0.032(2) 0.036(3) 0.058(3) -0.004(2) 0.004(2) 0.007(2)
C8 0.026(2) 0.027(3) 0.047(3) 0.000(2) -0.001(2) 0.009(2)
C9 0.030(2) 0.037(3) 0.041(2) -0.0018(19) -0.0014(18) 0.0180(19)
C10 0.045(3) 0.050(3) 0.046(3) -0.006(2) 0.006(2) 0.024(3)
C11 0.036(2) 0.055(3) 0.048(3) -0.008(2) 0.009(2) 0.025(2)
C12 0.040(3) 0.054(3) 0.057(3) -0.014(3) -0.004(2) 0.023(3)
C13 0.044(3) 0.064(4) 0.063(4) -0.012(3) -0.004(3) 0.034(3)
C14 0.057(4) 0.071(4) 0.067(4) -0.003(3) 0.007(3) 0.048(4)
C15 0.064(4) 0.057(4) 0.066(4) -0.011(3) 0.007(3) 0.038(3)
C16 0.056(3) 0.059(4) 0.052(3) -0.012(3) 0.005(3) 0.033(3)
C17 0.132(8) 0.103(6) 0.041(3) -0.015(4) -0.006(4) 0.099(7)
O2 0.037(2) 0.076(4) 0.078(3) 0.015(3) 0.006(2) 0.014(2)

loop_
_atom_type_symbol
_atom_type_description
_atom_type_scat_dispersion_real
_atom_type_scat_dispersion_imag
_atom_type_scat_source
C C 0.0033 0.0016 'International Tables Vol C Tables 4.2.6.8 and 6.1.1.4'
H H 0.0000 0.0000 'International Tables Vol C Tables 4.2.6.8 and 6.1.1.4'
F F 0.0171 0.0103 'International Tables Vol C Tables 4.2.6.8 and 6.1.1.4'
N N 0.0061 0.0033 'International Tables Vol C Tables 4.2.6.8 and 6.1.1.4'
O O 0.0106 0.0060 'International Tables Vol C Tables 4.2.6.8 and 6.1.1.4'
S S 0.1246 0.1234 'International Tables Vol C Tables 4.2.6.8 and 6.1.1.4'
Yb Yb -0.3850 5.5486 'International Tables Vol C Tables 4.2.6.8 and 6.1.1.4'

loop_
_geom_angle_atom_site_label_1
_geom_angle_atom_site_label_2
_geom_angle_atom_site_label_3
_geom_angle
_geom_angle_site_symmetry_1
_geom_angle_site_symmetry_3
O1 Yb1 O1 81.78(14) . 3
O1 Yb1 O1 81.78(14) 2 3
O1 Yb1 O1 81.78(14) 2 .
O1 Yb1 N1 92.05(14) . 3
O1 Yb1 N1 125.89(13) 3 3
O1 Yb1 N1 150.68(13) 2 3
O1 Yb1 N1 92.05(14) 3 2
O1 Yb1 N1 150.68(13) . 2
O1 Yb1 N1 150.68(13) 3 .
O1 Yb1 N1 125.89(13) . .
O1 Yb1 N1 92.05(14) 2 .
O1 Yb1 N1 125.89(13) 2 2
O1 Yb1 N2 136.43(13) 3 .
O1 Yb1 N2 67.05(13) . 3
O1 Yb1 N2 136.43(13) 2 3
O1 Yb1 N2 67.05(13) 3 2
O1 Yb1 N2 136.43(13) . 2
O1 Yb1 N2 64.82(13) 2 2
O1 Yb1 N2 64.82(13) . .
O1 Yb1 N2 67.05(13) 2 .
O1 Yb1 N2 64.82(13) 3 3
N1 Yb1 N1 68.42(17) 3 2
N1 Yb1 N1 68.42(17) 3 .
N1 Yb1 N1 68.42(17) . 2
N2 Yb1 N1 130.67(14) 2 3
N2 Yb1 N1 63.43(14) 2 2
N2 Yb1 N1 84.34(14) 3 2
N2 Yb1 N1 130.67(14) . 2
N2 Yb1 N1 63.43(14) 3 3
N2 Yb1 N1 84.34(14) 2 .
N2 Yb1 N1 130.67(14) 3 .
N2 Yb1 N1 63.43(14) . .
N2 Yb1 N1 84.33(14) . 3
N2 Yb1 N2 119.787(17) 2 3
N2 Yb1 N2 119.789(17) 2 .
N2 Yb1 N2 119.787(17) 3 .
C9 O1 Yb1 125.2(3) . .
C1 N1 Yb1 107.1(3) . .
C1 N1 C2 109.9(5) . 3
C2 N1 Yb1 114.1(3) 3 .
C3 N1 Yb1 107.6(3) . .
C3 N1 C1 109.2(4) . .
C3 N1 C2 108.7(5) . 3
C4 N2 Yb1 121.0(3) . .
C4 N2 C8 118.9(5) . .
C8 N2 Yb1 119.7(4) . .
C9 N3 H3 119.3 . .
C9 N3 C10 121.5(5) . .
C10 N3 H3 119.3 . .
N1 C1 H1A 109.2 . .
N1 C1 H1B 109.2 . .
N1 C1 C2 112.0(5) . .
H1A C1 H1B 107.9 . .
C2 C1 H1A 109.2 . .
C2 C1 H1B 109.2 . .
N1 C2 C1 113.7(4) 2 .
N1 C2 H2A 108.8 2 .
N1 C2 H2B 108.8 2 .
C1 C2 H2A 108.8 . .
C1 C2 H2B 108.8 . .
H2A C2 H2B 107.7 . .
N1 C3 H3A 109.9 . .
N1 C3 H3B 109.9 . .
N1 C3 C4 108.8(5) . .
H3A C3 H3B 108.3 . .
C4 C3 H3A 109.9 . .
C4 C3 H3B 109.9 . .
N2 C4 C3 114.8(4) . .
N2 C4 C5 122.0(5) . .
C5 C4 C3 123.1(5) . .
C4 C5 H5 120.7 . .
C6 C5 C4 118.6(5) . .
C6 C5 H5 120.7 . .
C5 C6 H6 120.0 . .
C5 C6 C7 120.0(5) . .
C7 C6 H6 120.0 . .
C6 C7 H7 121.2 . .
C6 C7 C8 117.6(6) . .
C8 C7 H7 121.2 . .
N2 C8 C7 122.8(6) . .
N2 C8 C9 111.9(5) . .
C7 C8 C9 125.3(5) . .
O1 C9 N3 123.7(5) . .
O1 C9 C8 117.7(5) . .
N3 C9 C8 118.6(5) . .
N3 C10 H10 110.1 . .
N3 C10 C11 111.2(5) . .
N3 C10 C17 104.4(5) . .
C11 C10 H10 110.1 . .
C11 C10 C17 110.8(5) . .
C17 C10 H10 110.1 . .
C12 C11 C10 123.2(6) . .
C16 C11 C10 117.8(6) . .
C16 C11 C12 118.8(6) . .
C11 C12 H12 119.3 . .
C13 C12 C11 121.4(6) . .
C13 C12 H12 119.3 . .
C12 C13 H13 120.3 . .
C12 C13 C14 119.4(7) . .
C14 C13 H13 120.3 . .
C13 C14 H14 120.2 . .
C15 C14 C13 119.6(7) . .
C15 C14 H14 120.2 . .
C14 C15 H15 119.7 . .
C14 C15 C16 120.6(7) . .
C16 C15 H15 119.7 . .
C11 C16 C15 120.2(7) . .
C11 C16 H16 119.9 . .
C15 C16 H16 119.9 . .
C10 C17 H17A 109.5 . .
C10 C17 H17B 109.5 . .
C10 C17 H17C 109.5 . .
H17A C17 H17B 109.5 . .
H17A C17 H17C 109.5 . .
H17B C17 H17C 109.5 . .
O2 S1B C1SB 94.5(5) . .
O3B S1B O2 114.4(7) . .
O3B S1B C1SB 105.6(7) . .
O4B S1B O2 119.4(6) . .
O4B S1B O3B 116.2(8) . .
O4B S1B C1SB 101.9(7) . .
S1B O2 S1A 18.17(18) . .
F1B C1SB S1B 116.2(11) . .
F3A C1SB S1B 110.9(10) . .
F3A C1SB F1B 107.1(14) . .
F3A C1SB F2A 101.9(12) . .
F2A C1SB S1B 119.2(11) . .
F2A C1SB F1B 99.9(13) . .
O2 S1A C1SA 108.0(5) . .
O4A S1A O2 110.1(6) . .
O4A S1A C1SA 102.4(6) . .
O3A S1A O2 114.5(6) . .
O3A S1A O4A 117.5(8) . .
O3A S1A C1SA 103.0(6) . .
F2B C1SA F3B 112.7(12) . .
F2B C1SA S1A 109.8(10) . .
F2B C1SA F1A 108.9(13) . .
F3B C1SA S1A 109.9(10) . .
F1A C1SA F3B 107.9(13) . .
F1A C1SA S1A 107.5(10) . .

loop_
_geom_bond_atom_site_label_1
_geom_bond_atom_site_label_2
_geom_bond_distance
_geom_bond_site_symmetry_2
Yb1 O1 2.344(4) 3
Yb1 O1 2.344(4) .
Yb1 O1 2.344(4) 2
Yb1 N1 2.572(4) 3
Yb1 N1 2.572(4) .
Yb1 N1 2.572(4) 2
Yb1 N2 2.487(4) 2
Yb1 N2 2.487(4) 3
Yb1 N2 2.487(4) .
O1 C9 1.240(6) .
N1 C1 1.493(7) .
N1 C2 1.512(7) 3
N1 C3 1.475(8) .
N2 C4 1.332(6) .
N2 C8 1.333(7) .
N3 H3 0.8600 .
N3 C9 1.318(7) .
N3 C10 1.482(8) .
C1 H1A 0.9700 .
C1 H1B 0.9700 .
C1 C2 1.515(8) .
C2 N1 1.512(7) 2
C2 H2A 0.9700 .
C2 H2B 0.9700 .
C3 H3A 0.9700 .
C3 H3B 0.9700 .
C3 C4 1.498(8) .
C4 C5 1.392(7) .
C5 H5 0.9300 .
C5 C6 1.371(10) .
C6 H6 0.9300 .
C6 C7 1.385(9) .
C7 H7 0.9300 .
C7 C8 1.390(8) .
C8 C9 1.509(8) .
C10 H10 0.9800 .
C10 C11 1.525(10) .
C10 C17 1.641(11) .
C11 C12 1.390(9) .
C11 C16 1.380(9) .
C12 H12 0.9300 .
C12 C13 1.385(10) .
C13 H13 0.9300 .
C13 C14 1.388(10) .
C14 H14 0.9300 .
C14 C15 1.382(11) .
C15 H15 0.9300 .
C15 C16 1.393(11) .
C16 H16 0.9300 .
C17 H17A 0.9600 .
C17 H17B 0.9600 .
C17 H17C 0.9600 .
S1B O2 1.441(5) .
S1B O3B 1.433(7) .
S1B O4B 1.429(7) .
S1B C1SB 1.847(15) .
F1B C1SB 1.352(10) .
F2B C1SA 1.329(9) .
F3B C1SA 1.343(9) .
O2 S1A 1.448(5) .
C1SB F3A 1.340(9) .
C1SB F2A 1.340(9) .
O4A S1A 1.445(7) .
O3A S1A 1.444(7) .
S1A C1SA 1.832(15) .
C1SA F1A 1.339(10) .

loop_
_geom_hbond_atom_site_label_D
_geom_hbond_atom_site_label_H
_geom_hbond_atom_site_label_A
_geom_hbond_distance_DH
_geom_hbond_distance_HA
_geom_hbond_distance_DA
_geom_hbond_angle_DHA
N3 H3 O2 0.86 2.07 2.848(7) 149.3

loop_
_geom_torsion_atom_site_label_1
_geom_torsion_atom_site_label_2
_geom_torsion_atom_site_label_3
_geom_torsion_atom_site_label_4
_geom_torsion
_geom_torsion_site_symmetry_1
_geom_torsion_site_symmetry_4
Yb1 O1 C9 N3 170.5(4) . .
Yb1 O1 C9 C8 -9.1(7) . .
Yb1 N1 C1 C2 55.9(5) . .
Yb1 N1 C3 C4 -53.5(6) . .
Yb1 N2 C4 C3 1.9(7) . .
Yb1 N2 C4 C5 -175.2(4) . .
Yb1 N2 C8 C7 173.6(5) . .
Yb1 N2 C8 C9 -5.0(6) . .
O1 Yb1 O1 C9 73.1(5) 2 .
O1 Yb1 O1 C9 155.9(4) 3 .
O1 Yb1 N1 C1 16.4(5) 3 .
O1 Yb1 N1 C1 174.6(3) . .
O1 Yb1 N1 C1 93.2(4) 2 .
O1 Yb1 N1 C2 -63.5(4) . 3
O1 Yb1 N1 C2 138.3(4) 3 3
O1 Yb1 N1 C2 -144.8(4) 2 3
O1 Yb1 N1 C3 -24.1(4) 2 .
O1 Yb1 N1 C3 -100.9(4) 3 .
O1 Yb1 N1 C3 57.2(4) . .
O1 Yb1 N2 C4 129.9(4) 3 .
O1 Yb1 N2 C4 173.5(4) . .
O1 Yb1 N2 C4 81.9(4) 2 .
O1 Yb1 N2 C8 -42.7(5) 3 .
O1 Yb1 N2 C8 0.9(4) . .
O1 Yb1 N2 C8 -90.6(4) 2 .
N1 Yb1 O1 C9 -78.1(4) 3 .
N1 Yb1 O1 C9 -124.6(4) 2 .
N1 Yb1 O1 C9 -13.4(5) . .
N1 Yb1 N1 C1 -109.2(3) 3 .
N1 Yb1 N1 C1 -34.8(4) 2 .
N1 Yb1 N1 C2 87.1(3) 2 3
N1 Yb1 N1 C2 12.7(4) 3 3
N1 Yb1 N1 C3 133.4(5) 3 .
N1 Yb1 N1 C3 -152.2(4) 2 .
N1 Yb1 N2 C4 -91.5(4) 3 .
N1 Yb1 N2 C4 -22.8(4) . .
N1 Yb1 N2 C4 -36.4(5) 2 .
N1 Yb1 N2 C8 151.0(4) 2 .
N1 Yb1 N2 C8 164.6(4) . .
N1 Yb1 N2 C8 95.9(4) 3 .
N1 C1 C2 N1 -46.1(7) . 2
N1 C3 C4 N2 35.9(8) . .
N1 C3 C4 C5 -147.0(6) . .
N2 Yb1 O1 C9 112.3(4) 2 .
N2 Yb1 O1 C9 -138.0(4) 3 .
N2 Yb1 O1 C9 4.7(4) . .
N2 Yb1 N1 C1 28.8(3) 2 .
N2 Yb1 N1 C1 -96.2(4) 3 .
N2 Yb1 N1 C1 156.2(4) . .
N2 Yb1 N1 C2 25.8(4) 3 3
N2 Yb1 N1 C2 -81.9(4) . 3
N2 Yb1 N1 C2 150.7(4) 2 3
N2 Yb1 N1 C3 38.9(4) . .
N2 Yb1 N1 C3 146.5(4) 3 .
N2 Yb1 N1 C3 -88.5(4) 2 .
N2 Yb1 N2 C4 42.7(5) 2 .
N2 Yb1 N2 C4 -146.4(3) 3 .
N2 Yb1 N2 C8 41.0(5) 3 .
N2 Yb1 N2 C8 -129.9(3) 2 .
N2 C4 C5 C6 2.4(9) . .
N2 C8 C9 O1 8.8(7) . .
N2 C8 C9 N3 -170.8(5) . .
N3 C10 C11 C12 -22.5(8) . .
N3 C10 C11 C16 161.3(5) . .
C1 N1 C3 C4 -169.5(5) . .
C2 N1 C1 C2 -68.6(6) 3 .
C2 N1 C3 C4 70.6(6) 3 .
C3 N1 C1 C2 172.1(5) . .
C3 C4 C5 C6 -174.5(7) . .
C4 N2 C8 C7 0.9(8) . .
C4 N2 C8 C9 -177.7(5) . .
C4 C5 C6 C7 -0.4(10) . .
C5 C6 C7 C8 -1.2(10) . .
C6 C7 C8 N2 1.0(10) . .
C6 C7 C8 C9 179.4(6) . .
C7 C8 C9 O1 -169.7(6) . .
C7 C8 C9 N3 10.7(9) . .
C8 N2 C4 C3 174.5(6) . .
C8 N2 C4 C5 -2.6(8) . .
C9 N3 C10 C11 -86.4(7) . .
C9 N3 C10 C17 154.1(6) . .
C10 N3 C9 O1 0.2(9) . .
C10 N3 C9 C8 179.8(5) . .
C10 C11 C12 C13 -177.0(6) . .
C10 C11 C16 C15 176.4(6) . .
C11 C12 C13 C14 0.9(10) . .
C12 C11 C16 C15 0.1(9) . .
C12 C13 C14 C15 0.0(10) . .
C13 C14 C15 C16 -0.9(11) . .
C14 C15 C16 C11 0.8(11) . .
C16 C11 C12 C13 -0.9(9) . .
C17 C10 C11 C12 93.1(7) . .
C17 C10 C11 C16 -83.1(7) . .
S1B O2 S1A O4A -65.6(9) . .
S1B O2 S1A O3A 69.4(9) . .
S1B O2 S1A C1SA -176.6(9) . .
O2 S1B C1SB F1B -51.8(11) . .
O2 S1B C1SB F3A -174.4(10) . .
O2 S1B C1SB F2A 67.8(11) . .
O2 S1A C1SA F2B 56.3(10) . .
O2 S1A C1SA F3B -179.2(9) . .
O2 S1A C1SA F1A -62.1(10) . .
O3B S1B O2 S1A -101.7(10) . .
O3B S1B C1SB F1B 65.1(13) . .
O3B S1B C1SB F3A -57.5(12) . .
O3B S1B C1SB F2A -175.3(11) . .
O4B S1B O2 S1A 114.1(11) . .
O4B S1B C1SB F1B -173.1(11) . .
O4B S1B C1SB F3A 64.3(11) . .
O4B S1B C1SB F2A -53.5(12) . .
C1SB S1B O2 S1A 7.7(7) . .
O4A S1A C1SA F2B -59.9(11) . .
O4A S1A C1SA F3B 64.6(11) . .
O4A S1A C1SA F1A -178.3(11) . .
O3A S1A C1SA F2B 177.7(10) . .
O3A S1A C1SA F3B -57.8(11) . .
O3A S1A C1SA F1A 59.4(11) . .

loop_
_smtbx_masks_void_nr
_smtbx_masks_void_average_x
_smtbx_masks_void_average_y
_smtbx_masks_void_average_z
_smtbx_masks_void_volume
_smtbx_masks_void_count_electrons
1 0.000 0.000 0.355 86.8 18.8
2 0.333 0.667 0.021 86.8 18.8
3 0.667 0.333 0.688 86.8 18.8
